data_7021055
loop_
_publ_author_name
'Lepeltier, Marc'
'Dumur, Fr\'ed\'eric'
'Marrot, J\'er\^ome'
'Contal, Emmanuel'
'Bertin, Denis'
'Gigmes, Didier'
'Mayer, C\'edric R'

_publ_section_title
;
 Unprecedented combination of regioselective hydrodefluorination and
 ligand exchange reaction during the syntheses of tris-cyclometalated
 iridium(iii) complexes.
;
_journal_issue 13
_journal_name_full 'Dalton transactions (Cambridge, England : 2003)'
_journal_page_first 4479
_journal_page_last 4486
_journal_paper_doi 10.1039/c2dt32071a
_journal_volume 42
_journal_year 2013
_chemical_formula_sum 'C37 H24 F2 Ir N3'
_chemical_formula_weight 740.79
_chemical_name_systematic
;
?
;
_space_group_IT_number 64
_symmetry_cell_setting orthorhombic
_symmetry_space_group_name_Hall '-C 2ac 2'
_symmetry_space_group_name_H-M 'C m c a'
_atom_sites_solution_hydrogens geom
_atom_sites_solution_primary direct
_atom_sites_solution_secondary difmap
_audit_creation_method SHELXL-97
_cell_angle_alpha 90.00
_cell_angle_beta 90.00
_cell_angle_gamma 90.00
_cell_formula_units_Z 8
_cell_length_a 16.8186(11)
_cell_length_b 18.5800(11)
_cell_length_c 17.7923(13)
_cell_measurement_reflns_used 9415
_cell_measurement_temperature 100(2)
_cell_measurement_theta_max 24.98
_cell_measurement_theta_min 2.19
_cell_volume 5559.9(6)
_computing_cell_refinement 'Bruker SAINT'
_computing_data_collection 'Bruker APEX2'
_computing_data_reduction 'Bruker SAINT'
_computing_molecular_graphics 'Bruker SHELXTL'
_computing_publication_material 'Bruker SHELXTL'
_computing_structure_refinement 'SHELXL-97 (Sheldrick, 1997)'
_computing_structure_solution 'SHELXS-97 (Sheldrick, 1990)'
_diffrn_ambient_temperature 100(2)
_diffrn_detector_area_resol_mean 512x512
_diffrn_measured_fraction_theta_full 0.999
_diffrn_measured_fraction_theta_max 0.999
_diffrn_measurement_device_type 'Bruker APEX-II CCD'
_diffrn_measurement_method '\f and \w scans'
_diffrn_radiation_monochromator graphite
_diffrn_radiation_source 'fine-focus sealed tube'
_diffrn_radiation_type MoK\a
_diffrn_radiation_wavelength 0.71073
_diffrn_reflns_av_R_equivalents 0.0548
_diffrn_reflns_av_sigmaI/netI 0.0265
_diffrn_reflns_limit_h_max 19
_diffrn_reflns_limit_h_min -19
_diffrn_reflns_limit_k_max 22
_diffrn_reflns_limit_k_min -18
_diffrn_reflns_limit_l_max 20
_diffrn_reflns_limit_l_min -21
_diffrn_reflns_number 30666
_diffrn_reflns_theta_full 25.02
_diffrn_reflns_theta_max 25.02
_diffrn_reflns_theta_min 1.99
_diffrn_standards_number 0
_exptl_absorpt_coefficient_mu 4.849
_exptl_absorpt_correction_T_max 0.9531
_exptl_absorpt_correction_T_min 0.5109
_exptl_absorpt_correction_type multi-scan
_exptl_absorpt_process_details 'SADABS (Sheldrick, V2.10)'
_exptl_crystal_colour orange
_exptl_crystal_density_diffrn 1.770
_exptl_crystal_density_method 'not measured'
_exptl_crystal_description platelet
_exptl_crystal_F_000 2896
_exptl_crystal_size_max 0.16
_exptl_crystal_size_mid 0.08
_exptl_crystal_size_min 0.01
_refine_diff_density_max 1.883
_refine_diff_density_min -1.659
_refine_diff_density_rms 0.123
_refine_ls_extinction_method none
_refine_ls_goodness_of_fit_ref 1.039
_refine_ls_hydrogen_treatment constr
_refine_ls_matrix_type full
_refine_ls_number_parameters 265
_refine_ls_number_reflns 2546
_refine_ls_number_restraints 0
_refine_ls_restrained_S_all 1.039
_refine_ls_R_factor_all 0.0413
_refine_ls_R_factor_gt 0.0305
_refine_ls_shift/su_max 0.002
_refine_ls_shift/su_mean 0.000
_refine_ls_structure_factor_coef Fsqd
_refine_ls_weighting_details 'calc w=1/[\s^2^(Fo^2^)+(0.0318P)^2^+64.2885P] where P=(Fo^2^+2Fc^2^)/3'
_refine_ls_weighting_scheme calc
_refine_ls_wR_factor_gt 0.0692
_refine_ls_wR_factor_ref 0.0760
_reflns_number_gt 2141
_reflns_number_total 2546
_reflns_threshold_expression >2sigma(I)
_cod_data_source_file c2dt32071a.txt
_cod_data_source_block 1
_cod_depositor_comments
;
The following automatic conversions were performed:

'_symmetry_cell_setting' value 'Orthorhombic' changed to
'orthorhombic' according to
/home/saulius/struct/CIF-dictionaries/cif_core.dic dictionary named
'cif_core.dic' version 2.4.2 from 2011-04-26.

Automatic conversion script
Id: cif_fix_values 1891 2012-01-12 08:04:46Z andrius 
;
_cod_original_sg_symbol_H-M Cmca
_cod_database_code 7021055

loop_
_symmetry_equiv_pos_as_xyz
'x, y, z'
'-x, -y+1/2, z+1/2'
'-x, y+1/2, -z+1/2'
'x, -y, -z'
'x+1/2, y+1/2, z'
'-x+1/2, -y+1, z+1/2'
'-x+1/2, y+1, -z+1/2'
'x+1/2, -y+1/2, -z'
'-x, -y, -z'
'x, y-1/2, -z-1/2'
'x, -y-1/2, z-1/2'
'-x, y, z'
'-x+1/2, -y+1/2, -z'
'x+1/2, y, -z-1/2'
'x+1/2, -y, z-1/2'
'-x+1/2, y+1/2, z'

loop_
_atom_site_label
_atom_site_type_symbol
_atom_site_fract_x
_atom_site_fract_y
_atom_site_fract_z
_atom_site_U_iso_or_equiv
_atom_site_adp_type
_atom_site_occupancy
_atom_site_symmetry_multiplicity
_atom_site_calc_flag
_atom_site_refinement_flags
Ir1 Ir 0.5000 0.716987(6) 0.364861(6) 0.02131(3) Uani 1 2 d S
F1 F 0.69492(17) 0.54654(15) 0.19895(17) 0.0491(9) Uani 0.50 1 d P
F2 F 0.75128(19) 0.88046(15) 0.27944(15) 0.0512(9) Uani 0.50 1 d P
N1 N 0.43097(4) 0.63908(4) 0.42234(4) 0.0270(10) Uani 0.50 1 d PG
C2 C 0.36918(4) 0.65502(4) 0.47148(4) 0.0273(12) Uani 0.50 1 d PG
H2 H 0.3539 0.7036 0.4796 0.033 Uiso 0.50 1 calc PR
C3 C 0.32972(5) 0.59984(5) 0.50877(5) 0.0367(14) Uani 0.50 1 d PG
H3 H 0.2875 0.6107 0.5423 0.044 Uiso 0.50 1 calc PR
C4 C 0.35204(5) 0.52871(4) 0.49691(5) 0.0409(14) Uani 0.50 1 d PG
H4 H 0.3251 0.4910 0.5224 0.049 Uiso 0.50 1 calc PR
C5 C 0.41383(5) 0.51276(4) 0.44778(5) 0.0382(14) Uani 0.50 1 d PG
H5 H 0.4291 0.4641 0.4397 0.046 Uiso 0.50 1 calc PR
C6 C 0.45330(5) 0.56795(4) 0.41049(4) 0.0291(12) Uani 0.50 1 d PG
C7 C 0.51766(5) 0.56018(4) 0.35717(5) 0.0283(16) Uani 0.50 1 d PG
C8 C 0.54631(6) 0.49326(5) 0.33512(6) 0.0351(13) Uani 0.50 1 d PG
H8 H 0.5250 0.4507 0.3568 0.042 Uiso 0.50 1 calc PR
C9 C 0.60612(6) 0.48864(5) 0.28143(6) 0.0418(15) Uani 0.50 1 d PG
H9 H 0.6257 0.4429 0.2664 0.050 Uiso 0.50 1 calc PR
C10 C 0.63729(6) 0.55095(6) 0.24977(6) 0.0356(13) Uani 0.50 1 d PG
C11 C 0.60864(6) 0.61788(5) 0.27182(5) 0.0293(12) Uani 0.50 1 d PG
H11 H 0.6299 0.6605 0.2502 0.035 Uiso 0.50 1 calc PR
C12 C 0.54882(5) 0.62249(5) 0.32551(5) 0.0286(12) Uani 0.50 1 d PG
N13 N 0.42931(6) 0.72044(5) 0.26797(4) 0.0268(10) Uani 0.50 1 d PG
C14 C 0.35687(6) 0.68526(5) 0.25987(4) 0.0305(12) Uani 0.50 1 d PG
H14 H 0.3369 0.6562 0.2996 0.037 Uiso 0.50 1 calc PR
C15 C 0.31368(7) 0.69254(6) 0.19370(5) 0.0348(13) Uani 0.50 1 d PG
H15 H 0.2642 0.6685 0.1882 0.042 Uiso 0.50 1 calc PR
C16 C 0.34293(8) 0.73501(7) 0.13562(5) 0.0343(13) Uani 0.50 1 d PG
H16 H 0.3134 0.7400 0.0904 0.041 Uiso 0.50 1 calc PR
C17 C 0.41536(8) 0.77019(6) 0.14372(5) 0.0321(13) Uani 0.50 1 d PG
H17 H 0.4353 0.7992 0.1040 0.038 Uiso 0.50 1 calc PR
C18 C 0.45855(7) 0.76290(5) 0.20989(5) 0.0262(11) Uani 0.50 1 d PG
C19 C 0.53474(7) 0.79429(5) 0.22697(5) 0.0236(11) Uani 0.50 1 d PG
C20 C 0.57496(8) 0.83608(6) 0.17450(6) 0.0348(13) Uani 0.50 1 d PG
H20 H 0.5521 0.8446 0.1265 0.042 Uiso 0.50 1 calc PR
C21 C 0.64861(8) 0.86544(7) 0.19228(7) 0.0368(14) Uani 0.50 1 d PG
H21 H 0.6761 0.8940 0.1564 0.044 Uiso 0.50 1 calc PR
C22 C 0.68204(7) 0.85300(6) 0.26253(8) 0.0339(13) Uani 0.50 1 d PG
C23 C 0.64183(6) 0.81120(6) 0.31500(7) 0.0280(12) Uani 0.50 1 d PG
H23 H 0.6647 0.8027 0.3630 0.034 Uiso 0.50 1 calc PR
C24 C 0.56818(6) 0.78184(5) 0.29722(5) 0.0246(11) Uani 0.50 1 d PG
C25 C 0.57539(5) 0.72816(5) 0.45529(5) 0.0214(11) Uani 0.50 1 d PG
C26 C 0.64276(5) 0.68610(5) 0.46617(6) 0.0367(14) Uani 0.50 1 d PG
H26 H 0.6509 0.6442 0.4365 0.044 Uiso 0.50 1 calc PR
C27 C 0.69826(5) 0.70529(6) 0.52048(7) 0.0352(14) Uani 0.50 1 d PG
H27 H 0.7443 0.6765 0.5279 0.042 Uiso 0.50 1 calc PR
C28 C 0.68638(6) 0.76653(6) 0.56392(7) 0.0368(14) Uani 0.50 1 d PG
H28 H 0.7243 0.7796 0.6010 0.044 Uiso 0.50 1 calc PR
C29 C 0.61901(6) 0.80859(6) 0.55304(6) 0.0340(13) Uani 0.50 1 d PG
H29 H 0.6109 0.8505 0.5827 0.041 Uiso 0.50 1 calc PR
C30 C 0.56351(6) 0.78940(5) 0.49873(5) 0.0224(10) Uani 0.50 1 d PG
C31 C 0.48755(8) 0.90721(5) 0.59879(6) 0.0420(10) Uani 0.50 1 d PR
H31 H 0.5276 0.8786 0.6218 0.050 Uiso 0.50 1 calc PR
C32 C 0.45768(10) 0.96590(6) 0.63639(7) 0.0573(18) Uani 0.50 1 d PR
H32 H 0.4771 0.9775 0.6850 0.069 Uiso 0.50 1 calc PR
C33 C 0.39807(10) 1.00908(5) 0.60296(8) 0.0545(17) Uani 0.50 1 d PR
H33 H 0.3777 1.0496 0.6292 0.065 Uiso 0.50 1 calc PR
C34 C 0.36957(9) 0.99269(5) 0.53261(8) 0.0488(17) Uani 0.50 1 d PR
H34 H 0.3296 1.0221 0.5107 0.059 Uiso 0.50 1 calc PR
C35 C 0.39912(8) 0.93245(4) 0.49223(7) 0.0311(13) Uani 0.50 1 d PR
C36 C 0.37100(7) 0.91400(4) 0.41950(7) 0.0303(12) Uani 0.50 1 d PR
H36 H 0.3310 0.9426 0.3965 0.036 Uiso 0.50 1 calc PR
C37 C 0.40088(6) 0.85531(4) 0.38189(6) 0.0324(13) Uani 0.50 1 d PR
H37 H 0.3814 0.8437 0.3333 0.039 Uiso 0.50 1 calc PR
N38 N 0.46048(5) 0.81212(4) 0.41532(5) 0.0273(10) Uani 0.50 1 d PR
C39 C 0.48899(6) 0.82852(4) 0.48567(5) 0.0420(10) Uani 0.50 1 d PR
C40 C 0.45944(7) 0.88876(4) 0.52606(6) 0.0292(12) Uani 0.50 1 d PR

loop_
_atom_site_aniso_label
_atom_site_aniso_U_11
_atom_site_aniso_U_22
_atom_site_aniso_U_33
_atom_site_aniso_U_23
_atom_site_aniso_U_13
_atom_site_aniso_U_12
Ir1 0.01982(5) 0.02165(5) 0.02246(5) -0.00174(5) 0.000 0.000
F1 0.0411(15) 0.0436(15) 0.0626(19) -0.0184(14) 0.0140(14) 0.0039(14)
F2 0.0439(15) 0.0544(16) 0.0552(18) 0.0032(13) 0.0066(19) -0.0234(15)
N1 0.0232(17) 0.0290(18) 0.0287(19) 0.0025(16) -0.0012(15) -0.0027(15)
C2 0.024(2) 0.040(2) 0.018(2) 0.0040(19) 0.0025(17) -0.009(2)
C3 0.032(2) 0.049(3) 0.029(2) -0.007(2) -0.002(2) -0.002(2)
C4 0.038(3) 0.036(2) 0.049(3) 0.009(3) 0.002(2) -0.007(2)
C5 0.041(3) 0.030(2) 0.043(3) 0.003(2) -0.004(2) -0.002(2)
C6 0.026(2) 0.030(2) 0.031(2) 0.001(2) -0.006(2) 0.0052(19)
C7 0.027(4) 0.0222(17) 0.036(2) -0.0007(16) -0.0014(17) 0.0032(15)
C8 0.037(2) 0.029(2) 0.039(2) -0.004(2) -0.004(2) 0.006(2)
C9 0.033(2) 0.040(3) 0.053(3) -0.014(2) 0.005(2) 0.015(2)
C10 0.021(2) 0.043(3) 0.044(3) -0.016(2) 0.005(2) -0.002(2)
C11 0.018(2) 0.038(2) 0.032(2) -0.003(2) 0.0012(18) 0.0036(19)
C12 0.026(2) 0.034(2) 0.026(2) -0.0061(19) -0.0077(19) 0.0071(19)
N13 0.0271(18) 0.0264(18) 0.0269(19) -0.0017(16) 0.0044(15) 0.0055(16)
C14 0.022(2) 0.039(2) 0.031(2) -0.006(2) -0.005(2) 0.004(2)
C15 0.022(2) 0.047(3) 0.036(3) -0.003(2) -0.002(2) -0.002(2)
C16 0.031(2) 0.046(3) 0.025(2) -0.006(2) -0.002(2) 0.005(2)
C17 0.034(2) 0.039(3) 0.024(2) 0.0023(19) 0.003(2) 0.004(2)
C18 0.0225(19) 0.034(2) 0.023(2) -0.0062(18) -0.0011(18) 0.0013(19)
C19 0.0296(19) 0.025(2) 0.0163(19) -0.0037(17) 0.0063(16) 0.0058(17)
C20 0.037(2) 0.037(3) 0.030(2) -0.002(2) 0.005(2) 0.002(2)
C21 0.037(2) 0.029(2) 0.044(3) -0.005(2) 0.018(2) -0.002(2)
C22 0.018(2) 0.037(2) 0.047(3) -0.003(2) 0.003(2) -0.009(2)
C23 0.022(2) 0.026(2) 0.036(2) -0.0024(19) -0.002(2) 0.0005(18)
C24 0.026(2) 0.0190(19) 0.029(2) -0.0011(18) 0.0078(18) 0.0007(18)
C25 0.0199(19) 0.018(2) 0.026(2) 0.0040(16) -0.0035(17) -0.0047(16)
C26 0.040(3) 0.043(3) 0.027(2) 0.009(2) 0.002(2) 0.010(2)
C27 0.027(2) 0.051(3) 0.028(2) 0.008(2) 0.000(2) -0.003(2)
C28 0.029(2) 0.053(3) 0.029(2) 0.005(2) -0.010(2) -0.015(2)
C29 0.035(2) 0.038(2) 0.028(2) -0.007(2) -0.001(2) -0.010(2)
C30 0.0171(17) 0.0222(19) 0.028(2) 0.0079(18) 0.0000(17) -0.0025(17)
C31 0.063(2) 0.0305(13) 0.0322(14) -0.0085(12) 0.002(2) -0.002(2)
C32 0.070(4) 0.055(3) 0.047(3) -0.026(3) 0.008(3) -0.007(3)
C33 0.054(3) 0.052(3) 0.057(3) -0.031(3) 0.016(3) 0.002(3)
C34 0.041(3) 0.023(2) 0.082(4) -0.002(3) 0.009(3) 0.018(2)
C35 0.035(2) 0.021(2) 0.036(2) 0.0038(19) 0.007(2) -0.0005(19)
C36 0.023(2) 0.031(2) 0.036(2) 0.008(2) 0.0076(19) 0.0038(19)
C37 0.034(2) 0.030(2) 0.033(2) 0.001(2) -0.003(2) 0.008(2)
N38 0.0331(17) 0.0228(16) 0.0261(19) 0.0007(15) 0.0022(16) 0.0044(16)
C39 0.063(2) 0.0305(13) 0.0322(14) -0.0085(12) 0.002(2) -0.002(2)
C40 0.031(2) 0.022(2) 0.034(2) 0.0002(19) 0.006(2) -0.0067(19)

loop_
_atom_type_symbol
_atom_type_description
_atom_type_scat_dispersion_real
_atom_type_scat_dispersion_imag
_atom_type_scat_source
C C 0.0033 0.0016 'International Tables Vol C Tables 4.2.6.8 and 6.1.1.4'
H H 0.0000 0.0000 'International Tables Vol C Tables 4.2.6.8 and 6.1.1.4'
N N 0.0061 0.0033 'International Tables Vol C Tables 4.2.6.8 and 6.1.1.4'
F F 0.0171 0.0103 'International Tables Vol C Tables 4.2.6.8 and 6.1.1.4'
Ir Ir -1.4442 7.9887 'International Tables Vol C Tables 4.2.6.8 and 6.1.1.4'

loop_
_geom_angle_atom_site_label_1
_geom_angle_atom_site_label_2
_geom_angle_atom_site_label_3
_geom_angle
_geom_angle_site_symmetry_1
_geom_angle_site_symmetry_3
C24 Ir1 C24 67.90(5) 12_655 .
C24 Ir1 C25 138.0 12_655 .
C24 Ir1 C25 93.2 . .
C24 Ir1 C25 93.2 12_655 12_655
C24 Ir1 C25 138.0 . 12_655
C25 Ir1 C25 76.0 . 12_655
C24 Ir1 C12 94.5 12_655 12_655
C24 Ir1 C12 121.6 . 12_655
C25 Ir1 C12 126.6 . 12_655
C25 Ir1 C12 96.1 12_655 12_655
C24 Ir1 C12 121.6 12_655 .
C24 Ir1 C12 94.5 . .
C25 Ir1 C12 96.1 . .
C25 Ir1 C12 126.6 12_655 .
C12 Ir1 C12 47.0 12_655 .
C24 Ir1 N38 86.2 12_655 12_655
C24 Ir1 N38 65.0 . 12_655
C25 Ir1 N38 51.9 . 12_655
C25 Ir1 N38 77.0 12_655 12_655
C12 Ir1 N38 173.1 12_655 12_655
C12 Ir1 N38 137.7 . 12_655
C24 Ir1 N38 65.0 12_655 .
C24 Ir1 N38 86.2 . .
C25 Ir1 N38 77.0 . .
C25 Ir1 N38 51.9 12_655 .
C12 Ir1 N38 137.7 12_655 .
C12 Ir1 N38 173.1 . .
N38 Ir1 N38 37.1 12_655 .
C24 Ir1 N13 35.2 12_655 .
C24 Ir1 N13 79.4 . .
C25 Ir1 N13 171.6 . .
C25 Ir1 N13 106.9 12_655 .
C12 Ir1 N13 61.3 12_655 .
C12 Ir1 N13 88.4 . .
N38 Ir1 N13 120.5 12_655 .
N38 Ir1 N13 98.5 . .
C24 Ir1 N13 79.4 12_655 12_655
C24 Ir1 N13 35.2 . 12_655
C25 Ir1 N13 106.9 . 12_655
C25 Ir1 N13 171.6 12_655 12_655
C12 Ir1 N13 88.4 12_655 12_655
C12 Ir1 N13 61.3 . 12_655
N38 Ir1 N13 98.5 12_655 12_655
N38 Ir1 N13 120.5 . 12_655
N13 Ir1 N13 69.1 . 12_655
C24 Ir1 N1 112.2 12_655 .
C24 Ir1 N1 171.9 . .
C25 Ir1 N1 91.7 . .
C25 Ir1 N1 49.8 12_655 .
C12 Ir1 N1 50.5 12_655 .
C12 Ir1 N1 78.5 . .
N38 Ir1 N1 123.0 12_655 .
N38 Ir1 N1 101.3 . .
N13 Ir1 N1 96.2 . .
N13 Ir1 N1 136.8 12_655 .
C24 Ir1 N1 171.9 12_655 12_655
C24 Ir1 N1 112.2 . 12_655
C25 Ir1 N1 49.8 . 12_655
C25 Ir1 N1 91.7 12_655 12_655
C12 Ir1 N1 78.5 12_655 12_655
C12 Ir1 N1 50.5 . 12_655
N38 Ir1 N1 101.3 12_655 12_655
N38 Ir1 N1 123.0 . 12_655
N13 Ir1 N1 136.8 . 12_655
N13 Ir1 N1 96.2 12_655 12_655
N1 Ir1 N1 66.5 . 12_655
C2 N1 C6 120.0 . .
C2 N1 Ir1 124.6 . .
C6 N1 Ir1 115.4 . .
C3 C2 N1 120.0 . .
C3 C2 H2 120.0 . .
N1 C2 H2 120.0 . .
C2 C3 C4 120.0 . .
C2 C3 H3 120.0 . .
C4 C3 H3 120.0 . .
C5 C4 C3 120.0 . .
C5 C4 H4 120.0 . .
C3 C4 H4 120.0 . .
C6 C5 C4 120.0 . .
C6 C5 H5 120.0 . .
C4 C5 H5 120.0 . .
C5 C6 N1 120.0 . .
C5 C6 C7 126.6 . .
N1 C6 C7 113.4 . .
C12 C7 C8 120.0 . .
C12 C7 C6 117.7 . .
C8 C7 C6 122.3 . .
C9 C8 C7 120.0 . .
C9 C8 H8 120.0 . .
C7 C8 H8 120.0 . .
C8 C9 C10 120.0 . .
C8 C9 H9 120.0 . .
C10 C9 H9 120.0 . .
F1 C10 C9 119.98(14) . .
F1 C10 C11 120.02(14) . .
C9 C10 C11 120.0 . .
C12 C11 C10 120.0 . .
C12 C11 H11 120.0 . .
C10 C11 H11 120.0 . .
C11 C12 C7 120.0 . .
C11 C12 Ir1 125.1 . .
C7 C12 Ir1 114.9 . .
C18 N13 C14 120.0 . .
C18 N13 Ir1 115.4 . .
C14 N13 Ir1 124.6 . .
C15 C14 N13 120.0 . .
C15 C14 H14 120.0 . .
N13 C14 H14 120.0 . .
C14 C15 C16 120.0 . .
C14 C15 H15 120.0 . .
C16 C15 H15 120.0 . .
C17 C16 C15 120.0 . .
C17 C16 H16 120.0 . .
C15 C16 H16 120.0 . .
C18 C17 C16 120.0 . .
C18 C17 H17 120.0 . .
C16 C17 H17 120.0 . .
C17 C18 N13 120.0 . .
C17 C18 C19 127.2 . .
N13 C18 C19 112.8 . .
C20 C19 C24 120.0 . .
C20 C19 C18 121.2 . .
C24 C19 C18 118.8 . .
C19 C20 C21 120.0 . .
C19 C20 H20 120.0 . .
C21 C20 H20 120.0 . .
C20 C21 C22 120.0 . .
C20 C21 H21 120.0 . .
C22 C21 H21 120.0 . .
F2 C22 C21 120.18(13) . .
F2 C22 C23 119.81(13) . .
C21 C22 C23 120.0 . .
C24 C23 C22 120.0 . .
C24 C23 H23 120.0 . .
C22 C23 H23 120.0 . .
C23 C24 C19 120.0 . .
C23 C24 Ir1 126.5 . .
C19 C24 Ir1 113.5 . .
C26 C25 C30 120.0 . .
C26 C25 Ir1 123.7 . .
C30 C25 Ir1 115.4 . .
C25 C26 C27 120.0 . .
C25 C26 H26 120.0 . .
C27 C26 H26 120.0 . .
C28 C27 C26 120.0 . .
C28 C27 H27 120.0 . .
C26 C27 H27 120.0 . .
C27 C28 C29 120.0 . .
C27 C28 H28 120.0 . .
C29 C28 H28 120.0 . .
C28 C29 C30 120.0 . .
C28 C29 H29 120.0 . .
C30 C29 H29 120.0 . .
C25 C30 C29 120.0 . .
C25 C30 C39 116.1 . .
C29 C30 C39 123.8 . .
C32 C31 C40 120.9 . .
C32 C31 H31 119.6 . .
C40 C31 H31 119.6 . .
C31 C32 C33 120.3 . .
C31 C32 H32 119.9 . .
C33 C32 H32 119.9 . .
C34 C33 C32 120.3 . .
C34 C33 H33 119.9 . .
C32 C33 H33 119.9 . .
C33 C34 C35 120.9 . .
C33 C34 H34 119.5 . .
C35 C34 H34 119.5 . .
C36 C35 C34 122.3 . .
C36 C35 C40 118.8 . .
C34 C35 C40 118.8 . .
C37 C36 C35 120.9 . .
C37 C36 H36 119.6 . .
C35 C36 H36 119.6 . .
C36 C37 N38 120.3 . .
C36 C37 H37 119.9 . .
N38 C37 H37 119.9 . .
C39 N38 C37 120.3 . .
C39 N38 Ir1 117.9 . .
C37 N38 Ir1 121.6 . .
N38 C39 C40 120.9 . .
N38 C39 C30 109.4 . .
C40 C39 C30 127.5 . .
C31 C40 C39 122.3 . .
C31 C40 C35 118.8 . .
C39 C40 C35 118.8 . .

loop_
_geom_bond_atom_site_label_1
_geom_bond_atom_site_label_2
_geom_bond_distance
_geom_bond_site_symmetry_2
Ir1 C24 2.0531 12_655
Ir1 C24 2.0531 .
Ir1 C25 2.0589 .
Ir1 C25 2.0589 12_655
Ir1 C12 2.0609 12_655
Ir1 C12 2.0609 .
Ir1 N38 2.0910 12_655
Ir1 N38 2.0910 .
Ir1 N13 2.0952 .
Ir1 N13 2.0952(11) 12_655
Ir1 N1 2.1187 .
Ir1 N1 2.1187 12_655
F1 C10 1.328(3) .
F2 C22 1.306(3) .
N1 C2 1.3900 .
N1 C6 1.3900 .
C2 C3 1.3900 .
C2 H2 0.9500 .
C3 C4 1.3900 .
C3 H3 0.9500 .
C4 C5 1.3900 .
C4 H4 0.9500 .
C5 C6 1.3900 .
C5 H5 0.9500 .
C6 C7 1.4466 .
C7 C12 1.3900 .
C7 C8 1.3900 .
C8 C9 1.3900 .
C8 H8 0.9500 .
C9 C10 1.3900 .
C9 H9 0.9500 .
C10 C11 1.3901 .
C11 C12 1.3900 .
C11 H11 0.9500 .
N13 C18 1.3900 .
N13 C14 1.3901 .
C14 C15 1.3900 .
C14 H14 0.9500 .
C15 C16 1.3900 .
C15 H15 0.9500 .
C16 C17 1.3900 .
C16 H16 0.9500 .
C17 C18 1.3899 .
C17 H17 0.9500 .
C18 C19 1.4403 .
C19 C20 1.3900 .
C19 C24 1.3900 .
C20 C21 1.3900 .
C20 H20 0.9500 .
C21 C22 1.3900 .
C21 H21 0.9500 .
C22 C23 1.3900 .
C23 C24 1.3900 .
C23 H23 0.9500 .
C25 C26 1.3900 .
C25 C30 1.3900 .
C26 C27 1.3900 .
C26 H26 0.9500 .
C27 C28 1.3899 .
C27 H27 0.9500 .
C28 C29 1.3900 .
C28 H28 0.9500 .
C29 C30 1.3900 .
C29 H29 0.9500 .
C30 C39 1.4674 .
C31 C32 1.3745 .
C31 C40 1.4198 .
C31 H31 0.9500 .
C32 C33 1.4152 .
C32 H32 0.9500 .
C33 C34 1.3745 .
C33 H33 0.9500 .
C34 C35 1.4198 .
C34 H34 0.9500 .
C35 C36 1.4198 .
C35 C40 1.4320 .
C36 C37 1.3745 .
C36 H36 0.9500 .
C37 N38 1.4151 .
C37 H37 0.9500 .
N38 C39 1.3745 .
C39 C40 1.4198 .
